data_4333715
loop_
_publ_author_name
'Volodymyr Vreshch'
'Brigitte Nohra'
'Christophe Lescop'
'R\'egis R\'eau'

_publ_section_title
;
 Synthesis of Small Tetranuclear Cu(I) Metallacycles Based on Bridging
 Pseudohalogenide Ions
;
_journal_name_full 'Inorganic Chemistry'
_journal_page_first 1496
_journal_page_last 1503
_journal_paper_doi 10.1021/ic3022535
_journal_volume 52
_journal_year 2013
_chemical_compound_source 'synthesis as described'
_chemical_formula_sum 'C98 H84 Cl0 Cu4 F12 N10 O0 P6'
_chemical_formula_weight 2069.73
_chemical_name_systematic
;
 ?
;
_space_group_IT_number 14
_symmetry_cell_setting monoclinic
_symmetry_space_group_name_Hall '-P 2ybc'
_symmetry_space_group_name_H-M 'P 1 21/c 1'
_atom_sites_solution_hydrogens geom
_atom_sites_solution_primary direct
_atom_sites_solution_secondary difmap
_audit_conform_dict_location ftp://ftp.iucr.org/pub/cif_core.dic
_audit_conform_dict_name cif_core.dic
_audit_conform_dict_version 2.3
_audit_creation_date 2011-05-10T17:14:26-00:00
_audit_creation_method 'WinGX routine CIF_UPDATE'
_cell_angle_alpha 90
_cell_angle_beta 100.491(2)
_cell_angle_gamma 90
_cell_formula_units_Z 2
_cell_length_a 13.3250(6)
_cell_length_b 20.6150(11)
_cell_length_c 18.4860(9)
_cell_measurement_reflns_used 7246
_cell_measurement_temperature 150(2)
_cell_measurement_theta_max 0
_cell_measurement_theta_min 0
_cell_measurement_wavelength 0.71073
_cell_volume 4993.1(4)
_computing_cell_refinement 'Bruker SMART, 2006'
_computing_data_collection 'Bruker SMART, 2006'
_computing_data_reduction 'Bruker SAINT, 2006'
_computing_molecular_graphics 'Ortep-3 for Windows (Farrugia, 1997)'
_computing_publication_material 'WinGX publication routines (Farrugia, 1999)'
_computing_structure_refinement 'SHELXL-97 (Sheldrick, 1997)'
_computing_structure_solution 'SIR97 (Giacovazzo et al, 1997)'
_diffrn_ambient_temperature 150(2)
_diffrn_detector 'CCD plate'
_diffrn_measured_fraction_theta_full 0.986
_diffrn_measured_fraction_theta_max 0.986
_diffrn_measurement_device_type 'APEXII, Bruker-AXS'
_diffrn_measurement_method 'CCD rotation images, thick slices'
_diffrn_orient_matrix_type 'by SAINT Bruker-AXS'
_diffrn_orient_matrix_UB_11 0.355782E-1
_diffrn_orient_matrix_UB_12 0.440057E-1
_diffrn_orient_matrix_UB_13 -0.252313E-1
_diffrn_orient_matrix_UB_21 -0.175094E-1
_diffrn_orient_matrix_UB_22 -0.270936E-1
_diffrn_orient_matrix_UB_23 -0.425413E-1
_diffrn_orient_matrix_UB_31 -0.664204E-1
_diffrn_orient_matrix_UB_32 0.182198E-1
_diffrn_orient_matrix_UB_33 -0.23401E-2
_diffrn_radiation_monochromator graphite
_diffrn_radiation_probe x-ray
_diffrn_radiation_type MoK\a
_diffrn_radiation_wavelength 0.71069
_diffrn_reflns_av_R_equivalents 0.0397
_diffrn_reflns_av_unetI/netI 0.0281
_diffrn_reflns_limit_h_max 16
_diffrn_reflns_limit_h_min -9
_diffrn_reflns_limit_k_max 25
_diffrn_reflns_limit_k_min -25
_diffrn_reflns_limit_l_max 22
_diffrn_reflns_limit_l_min -23
_diffrn_reflns_number 59447
_diffrn_reflns_theta_full 26.37
_diffrn_reflns_theta_max 26.37
_diffrn_reflns_theta_min 4.08
_diffrn_source 'Enraf Nonius FR590'
_exptl_absorpt_coefficient_mu 1.008
_exptl_absorpt_correction_T_max 0.9059
_exptl_absorpt_correction_T_min 0.5740
_exptl_absorpt_correction_type multi-scan
_exptl_absorpt_process_details
;
  [Sheldrick, G.M. (2002). SADABS Bruker AXS Inc., Madison, Wisconsin, USA]
;
_exptl_crystal_colour red
_exptl_crystal_density_diffrn 1.377
_exptl_crystal_description prism
_exptl_crystal_F_000 2112
_exptl_crystal_size_max 0.4
_exptl_crystal_size_mid 0.3
_exptl_crystal_size_min 0.1
_platon_squeeze_details
;
;
_refine_diff_density_max 3.971
_refine_diff_density_min -0.522
_refine_diff_density_rms 0.103
_refine_ls_extinction_method none
_refine_ls_goodness_of_fit_ref 1.063
_refine_ls_hydrogen_treatment constr
_refine_ls_matrix_type full
_refine_ls_number_parameters 622
_refine_ls_number_reflns 10063
_refine_ls_number_restraints 63
_refine_ls_restrained_S_all 1.086
_refine_ls_R_factor_all 0.0688
_refine_ls_R_factor_gt 0.0599
_refine_ls_shift/su_max 0.001
_refine_ls_shift/su_mean 0
_refine_ls_structure_factor_coef Fsqd
_refine_ls_weighting_details 'calc w=1/[\s^2^(Fo^2^)+(0.1061P)^2^+9.5541P] where P=(Fo^2^+2Fc^2^)/3'
_refine_ls_weighting_scheme calc
_refine_ls_wR_factor_gt 0.1745
_refine_ls_wR_factor_ref 0.1811
_reflns_number_gt 8345
_reflns_number_total 10063
_reflns_threshold_expression >2sigma(I)
_cod_data_source_file ic3022535_si_002_1.cif
_cod_data_source_block compound6
_cod_original_sg_symbol_H-M 'P 21/c'
_cod_database_code 4333715

loop_
_symmetry_equiv_pos_as_xyz
'x, y, z'
'-x, y+1/2, -z+1/2'
'-x, -y, -z'
'x, -y-1/2, z-1/2'

loop_
_atom_site_label
_atom_site_type_symbol
_atom_site_fract_x
_atom_site_fract_y
_atom_site_fract_z
_atom_site_U_iso_or_equiv
_atom_site_adp_type
_atom_site_occupancy
_atom_site_symmetry_multiplicity
_atom_site_calc_flag
_atom_site_refinement_flags
_atom_site_disorder_assembly
_atom_site_disorder_group
Cu1 Cu 0.48233(3) 0.12541(2) 0.53100(2) 0.02627(14) Uani 1 1 d . . .
Cu2 Cu 0.38178(3) 0.05211(2) 0.60926(3) 0.02777(15) Uani 1 1 d . . .
P1 P 0.30876(7) 0.13784(5) 0.52026(5) 0.0244(2) Uani 1 1 d . . .
P2 P 0.44406(8) 0.10898(5) 0.71285(5) 0.0285(2) Uani 1 1 d . . .
N1 N 0.4804(2) 0.22391(16) 0.49842(18) 0.0307(7) Uani 1 1 d . . .
N2 N 0.2280(2) 0.02497(17) 0.59752(18) 0.0308(7) Uani 1 1 d . . .
N3 N 0.6209(2) 0.12799(16) 0.60521(19) 0.0300(7) Uani 1 1 d . . .
N4 N 0.2441(3) 0.08972(19) 0.7556(2) 0.0422(9) Uani 1 1 d . . .
C1 C 0.3096(3) 0.22748(18) 0.5215(2) 0.0281(8) Uani 1 1 d . . .
C2 C 0.2339(3) 0.2517(2) 0.5553(2) 0.0333(9) Uani 1 1 d . . .
C3 C 0.2197(4) 0.3233(2) 0.5726(3) 0.0496(12) Uani 1 1 d . . .
H3A H 0.2176 0.3496 0.5275 0.06 Uiso 1 1 calc R . .
H3B H 0.2778 0.3384 0.61 0.06 Uiso 1 1 calc R . .
C4 C 0.1124(6) 0.3323(3) 0.6036(4) 0.078(2) Uani 1 1 d . . .
H4A H 0.1148 0.3742 0.63 0.093 Uiso 1 1 calc R . .
H4B H 0.0554 0.3346 0.561 0.093 Uiso 1 1 calc R . .
C5 C 0.0914(5) 0.2831(4) 0.6506(4) 0.080(2) Uani 1 1 d . . .
H5A H 0.0262 0.2935 0.6664 0.096 Uiso 1 1 calc R . .
H5B H 0.1456 0.2835 0.695 0.096 Uiso 1 1 calc R . .
C6 C 0.0840(3) 0.2163(3) 0.6195(3) 0.0469(12) Uani 1 1 d . . .
H6A H 0.018 0.2117 0.5853 0.056 Uiso 1 1 calc R . .
H6B H 0.0845 0.1848 0.66 0.056 Uiso 1 1 calc R . .
C7 C 0.1694(3) 0.1994(2) 0.5789(2) 0.0342(9) Uani 1 1 d . . .
C8 C 0.1984(3) 0.1376(2) 0.5653(2) 0.0316(8) Uani 1 1 d . . .
C9 C 0.1563(3) 0.0731(2) 0.5813(2) 0.0329(8) Uani 1 1 d . . .
C10 C 0.0520(3) 0.0602(2) 0.5776(3) 0.0448(11) Uani 1 1 d . . .
H10 H 0.003 0.0937 0.5649 0.054 Uiso 1 1 calc R . .
C11 C 0.0207(3) -0.0022(3) 0.5926(3) 0.0500(12) Uani 1 1 d . . .
H11 H -0.0496 -0.0112 0.5909 0.06 Uiso 1 1 calc R . .
C12 C 0.0936(3) -0.0515(2) 0.6103(3) 0.0444(11) Uani 1 1 d . . .
H12 H 0.0741 -0.0942 0.6212 0.053 Uiso 1 1 calc R . .
C13 C 0.1968(3) -0.0356(2) 0.6114(2) 0.0367(9) Uani 1 1 d . . .
H13 H 0.2466 -0.0689 0.6224 0.044 Uiso 1 1 calc R . .
C14 C 0.3958(3) 0.26215(19) 0.4981(2) 0.0295(8) Uani 1 1 d . . .
C15 C 0.3943(3) 0.3278(2) 0.4752(2) 0.0367(9) Uani 1 1 d . . .
H15 H 0.3346 0.3532 0.4741 0.044 Uiso 1 1 calc R . .
C16 C 0.4804(4) 0.3549(2) 0.4544(3) 0.0436(10) Uani 1 1 d . . .
H16 H 0.4802 0.3988 0.4388 0.052 Uiso 1 1 calc R . .
C17 C 0.5686(4) 0.3157(2) 0.4569(3) 0.0420(10) Uani 1 1 d . . .
H17 H 0.6296 0.3332 0.4452 0.05 Uiso 1 1 calc R . .
C18 C 0.5630(3) 0.2506(2) 0.4773(2) 0.0380(9) Uani 1 1 d . . .
H18 H 0.6205 0.2236 0.4762 0.046 Uiso 1 1 calc R . .
C19 C 0.2449(3) 0.11345(19) 0.4277(2) 0.0279(8) Uani 1 1 d . . .
C20 C 0.1585(3) 0.1492(2) 0.3909(2) 0.0341(9) Uani 1 1 d . . .
H20 H 0.1357 0.1865 0.4134 0.041 Uiso 1 1 calc R . .
C21 C 0.1086(3) 0.1294(2) 0.3227(3) 0.0439(11) Uani 1 1 d . . .
H21 H 0.0518 0.1535 0.2979 0.053 Uiso 1 1 calc R . .
C22 C 0.1410(4) 0.0742(3) 0.2899(2) 0.0507(13) Uani 1 1 d . . .
H22 H 0.1056 0.0608 0.243 0.061 Uiso 1 1 calc R . .
C23 C 0.2260(4) 0.0377(3) 0.3257(3) 0.0463(11) Uani 1 1 d . . .
H23 H 0.248 0.0004 0.3028 0.056 Uiso 1 1 calc R . .
C24 C 0.2773(3) 0.0576(2) 0.3956(2) 0.0349(9) Uani 1 1 d . . .
H24 H 0.3335 0.0332 0.4208 0.042 Uiso 1 1 calc R . .
C31 C 0.5415(3) 0.16953(19) 0.7031(2) 0.0302(8) Uani 1 1 d . . .
C32 C 0.5151(3) 0.2301(2) 0.7251(2) 0.0329(8) Uani 1 1 d . . .
C33 C 0.5704(4) 0.2940(2) 0.7161(3) 0.0430(10) Uani 1 1 d . . .
H33A H 0.6443 0.2853 0.7204 0.052 Uiso 1 1 calc R . .
H33B H 0.5452 0.3115 0.6662 0.052 Uiso 1 1 calc R . .
C34 C 0.5551(4) 0.3452(2) 0.7730(3) 0.0442(10) Uani 1 1 d . . .
H34A H 0.586 0.33 0.823 0.053 Uiso 1 1 calc R . .
H34B H 0.589 0.3861 0.7632 0.053 Uiso 1 1 calc R . .
C35 C 0.4406(4) 0.3568(2) 0.7686(3) 0.0442(11) Uani 1 1 d . . .
H35A H 0.4097 0.3703 0.7181 0.053 Uiso 1 1 calc R . .
H35B H 0.4304 0.3923 0.8027 0.053 Uiso 1 1 calc R . .
C36 C 0.3871(3) 0.2943(2) 0.7892(2) 0.0375(9) Uani 1 1 d . . .
H36A H 0.4003 0.2901 0.8434 0.045 Uiso 1 1 calc R . .
H36B H 0.3125 0.2995 0.7729 0.045 Uiso 1 1 calc R . .
C37 C 0.4202(3) 0.23118(19) 0.7562(2) 0.0322(8) Uani 1 1 d . . .
C38 C 0.3729(3) 0.17086(19) 0.7548(2) 0.0301(8) Uani 1 1 d . . .
C39 C 0.2776(3) 0.1508(2) 0.7783(2) 0.0338(9) Uani 1 1 d . . .
C40 C 0.2230(3) 0.1898(2) 0.8206(2) 0.0380(9) Uani 1 1 d . . .
H40 H 0.2484 0.231 0.8384 0.046 Uiso 1 1 calc R . .
C41 C 0.1551(4) 0.0679(3) 0.7717(3) 0.0542(13) Uani 1 1 d . . .
H41 H 0.1323 0.0257 0.7557 0.065 Uiso 1 1 calc R . .
C42 C 0.0956(4) 0.1046(3) 0.8107(3) 0.0549(13) Uani 1 1 d . . .
H42 H 0.0327 0.0882 0.8203 0.066 Uiso 1 1 calc R . .
C43 C 0.1301(4) 0.1662(3) 0.8356(3) 0.0457(11) Uani 1 1 d . . .
H43 H 0.0908 0.1919 0.8626 0.055 Uiso 1 1 calc R . .
C44 C 0.6338(3) 0.1556(2) 0.6722(2) 0.0316(8) Uani 1 1 d . . .
C45 C 0.7323(3) 0.1719(2) 0.7124(3) 0.0444(11) Uani 1 1 d . . .
H45 H 0.739 0.1901 0.7602 0.053 Uiso 1 1 calc R . .
C46 C 0.8184(4) 0.1611(3) 0.6817(3) 0.0520(12) Uani 1 1 d . . .
H46 H 0.8846 0.1723 0.7073 0.062 Uiso 1 1 calc R . .
C47 C 0.8043(3) 0.1336(3) 0.6130(3) 0.0511(12) Uani 1 1 d . . .
H47 H 0.8613 0.1255 0.59 0.061 Uiso 1 1 calc R . .
C48 C 0.7072(3) 0.1176(2) 0.5774(3) 0.0400(10) Uani 1 1 d . . .
H48 H 0.7002 0.098 0.5303 0.048 Uiso 1 1 calc R . .
C49 C 0.5058(4) 0.0575(2) 0.7906(2) 0.0377(10) Uani 1 1 d . . .
C50 C 0.4491(5) 0.0066(2) 0.8143(3) 0.0523(13) Uani 1 1 d . . .
H50 H 0.3815 -0.0022 0.7895 0.063 Uiso 1 1 calc R . .
C51 C 0.4945(6) -0.0311(3) 0.8756(3) 0.0663(17) Uani 1 1 d . . .
H51 H 0.4565 -0.0646 0.8935 0.08 Uiso 1 1 calc R . .
C52 C 0.5942(5) -0.0193(3) 0.9095(3) 0.0618(16) Uani 1 1 d . . .
H52 H 0.6241 -0.045 0.9504 0.074 Uiso 1 1 calc R . .
C53 C 0.6507(5) 0.0290(3) 0.8849(3) 0.0670(18) Uani 1 1 d . . .
H53 H 0.7196 0.0355 0.9082 0.08 Uiso 1 1 calc R . .
C54 C 0.6081(4) 0.0684(3) 0.8263(3) 0.0495(12) Uani 1 1 d . . .
H54 H 0.647 0.1023 0.8102 0.059 Uiso 1 1 calc R . .
C55 C 0.4462(3) -0.02680(19) 0.5770(2) 0.0293(8) Uani 1 1 d . . .
P3 P 0.13221(9) 0.74152(7) 0.58205(7) 0.0436(3) Uani 1 1 d . . .
F1 F 0.1548(3) 0.7160(3) 0.5074(2) 0.1116(19) Uani 1 1 d D A 1
F2 F 0.1095(4) 0.7693(3) 0.6555(2) 0.125(2) Uani 1 1 d D A 1
F3A F 0.1382(11) 0.8103(4) 0.5460(4) 0.118(3) Uani 0.6 1 d PDU A 1
F4A F 0.0100(5) 0.7385(6) 0.5505(3) 0.092(3) Uani 0.6 1 d PDU A 1
F5A F 0.2506(5) 0.7423(6) 0.6185(3) 0.088(2) Uani 0.6 1 d PDU A 1
F6A F 0.1210(6) 0.6738(3) 0.6224(4) 0.0801(19) Uani 0.6 1 d PDU A 1
F3B F 0.0509(9) 0.7943(7) 0.5455(6) 0.082(3) Uani 0.4 1 d PDU A 2
F4B F 0.0465(11) 0.6861(8) 0.5577(8) 0.115(4) Uani 0.4 1 d PDU A 2
F5B F 0.2199(9) 0.7958(7) 0.5943(8) 0.097(4) Uani 0.4 1 d PDU A 2
F6B F 0.2150(10) 0.6876(6) 0.6113(5) 0.096(4) Uani 0.4 1 d PDU A 2
N5 N 0.4761(3) -0.06995(17) 0.54769(19) 0.0327(7) Uani 1 1 d . . .

loop_
_atom_site_aniso_label
_atom_site_aniso_U_11
_atom_site_aniso_U_22
_atom_site_aniso_U_33
_atom_site_aniso_U_23
_atom_site_aniso_U_13
_atom_site_aniso_U_12
Cu1 0.0240(2) 0.0290(3) 0.0267(3) -0.00027(17) 0.00700(18) 0.00031(17)
Cu2 0.0268(2) 0.0307(3) 0.0280(3) -0.00244(18) 0.01082(18) 0.00213(17)
P1 0.0223(4) 0.0259(4) 0.0261(5) 0.0024(4) 0.0071(4) 0.0008(3)
P2 0.0308(5) 0.0305(5) 0.0251(5) -0.0006(4) 0.0071(4) 0.0080(4)
N1 0.0313(17) 0.0313(16) 0.0289(16) 0.0010(13) 0.0039(13) -0.0026(13)
N2 0.0248(15) 0.0403(18) 0.0284(16) 0.0040(14) 0.0083(13) -0.0009(13)
N3 0.0222(15) 0.0354(17) 0.0337(18) -0.0003(14) 0.0087(13) 0.0018(12)
N4 0.053(2) 0.040(2) 0.038(2) 0.0022(16) 0.0220(17) 0.0038(17)
C1 0.0302(18) 0.0281(18) 0.0247(18) 0.0017(14) 0.0022(14) 0.0025(15)
C2 0.034(2) 0.037(2) 0.0269(19) -0.0002(16) 0.0006(16) 0.0129(16)
C3 0.066(3) 0.040(2) 0.043(3) -0.006(2) 0.011(2) 0.021(2)
C4 0.092(5) 0.066(4) 0.077(4) -0.015(3) 0.021(4) 0.035(4)
C5 0.056(3) 0.102(5) 0.093(5) -0.053(4) 0.038(3) -0.008(3)
C6 0.034(2) 0.073(3) 0.035(2) 0.008(2) 0.0093(18) 0.025(2)
C7 0.0253(18) 0.053(2) 0.0243(19) 0.0033(17) 0.0031(15) 0.0120(17)
C8 0.0227(17) 0.043(2) 0.030(2) 0.0087(16) 0.0074(15) 0.0058(15)
C9 0.0246(18) 0.044(2) 0.032(2) 0.0062(17) 0.0113(15) 0.0034(16)
C10 0.025(2) 0.056(3) 0.056(3) 0.019(2) 0.0142(19) 0.0059(18)
C11 0.028(2) 0.062(3) 0.063(3) 0.013(3) 0.015(2) -0.006(2)
C12 0.033(2) 0.051(3) 0.051(3) 0.013(2) 0.013(2) -0.0106(19)
C13 0.031(2) 0.043(2) 0.038(2) 0.0106(18) 0.0092(17) -0.0008(17)
C14 0.0340(19) 0.0298(19) 0.0235(18) -0.0027(14) 0.0019(15) -0.0036(15)
C15 0.043(2) 0.031(2) 0.034(2) -0.0007(16) 0.0024(17) 0.0004(17)
C16 0.058(3) 0.029(2) 0.044(2) 0.0035(18) 0.008(2) -0.0068(19)
C17 0.045(2) 0.039(2) 0.041(2) 0.0029(19) 0.0074(19) -0.0128(19)
C18 0.037(2) 0.038(2) 0.039(2) 0.0033(18) 0.0081(18) -0.0044(17)
C19 0.0230(17) 0.0356(19) 0.0248(18) 0.0085(15) 0.0038(14) -0.0065(14)
C20 0.0258(18) 0.039(2) 0.037(2) 0.0123(17) 0.0040(16) -0.0067(16)
C21 0.034(2) 0.056(3) 0.038(2) 0.019(2) -0.0024(18) -0.015(2)
C22 0.051(3) 0.072(3) 0.026(2) 0.004(2) -0.0003(19) -0.034(3)
C23 0.048(3) 0.058(3) 0.035(2) -0.010(2) 0.011(2) -0.020(2)
C24 0.032(2) 0.039(2) 0.033(2) -0.0022(17) 0.0069(16) -0.0068(17)
C31 0.0262(18) 0.036(2) 0.0267(19) -0.0012(15) 0.0013(15) 0.0039(15)
C32 0.037(2) 0.035(2) 0.0258(19) 0.0011(16) 0.0019(16) 0.0070(16)
C33 0.046(2) 0.038(2) 0.044(3) -0.0030(19) 0.008(2) -0.0016(19)
C34 0.050(3) 0.037(2) 0.043(3) -0.0057(19) 0.001(2) -0.004(2)
C35 0.054(3) 0.034(2) 0.044(3) -0.0012(19) 0.006(2) 0.010(2)
C36 0.043(2) 0.040(2) 0.030(2) -0.0030(17) 0.0082(17) 0.0137(18)
C37 0.038(2) 0.033(2) 0.0253(19) 0.0022(15) 0.0047(16) 0.0133(16)
C38 0.0332(19) 0.036(2) 0.0208(17) -0.0013(15) 0.0038(14) 0.0136(16)
C39 0.039(2) 0.037(2) 0.0264(19) 0.0031(16) 0.0086(16) 0.0114(17)
C40 0.036(2) 0.045(2) 0.033(2) -0.0012(18) 0.0080(17) 0.0121(18)
C41 0.065(3) 0.052(3) 0.053(3) 0.002(2) 0.032(3) -0.003(2)
C42 0.051(3) 0.067(3) 0.053(3) 0.003(3) 0.026(2) 0.001(3)
C43 0.044(2) 0.056(3) 0.040(2) 0.001(2) 0.017(2) 0.014(2)
C44 0.0271(19) 0.035(2) 0.032(2) -0.0002(16) 0.0047(15) 0.0048(15)
C45 0.029(2) 0.057(3) 0.043(3) -0.006(2) -0.0053(18) 0.0012(19)
C46 0.029(2) 0.061(3) 0.063(3) -0.006(3) 0.001(2) -0.004(2)
C47 0.025(2) 0.063(3) 0.070(3) 0.001(3) 0.019(2) 0.002(2)
C48 0.029(2) 0.050(3) 0.044(2) -0.004(2) 0.0138(18) 0.0036(18)
C49 0.050(3) 0.036(2) 0.027(2) -0.0019(16) 0.0064(18) 0.0174(18)
C50 0.078(4) 0.032(2) 0.044(3) 0.001(2) 0.003(2) 0.011(2)
C51 0.110(5) 0.033(2) 0.054(3) 0.008(2) 0.010(3) 0.011(3)
C52 0.097(5) 0.041(3) 0.043(3) 0.007(2) 0.002(3) 0.032(3)
C53 0.073(4) 0.078(4) 0.046(3) 0.001(3) -0.001(3) 0.045(3)
C54 0.048(3) 0.064(3) 0.035(2) 0.000(2) 0.005(2) 0.022(2)
C55 0.0288(18) 0.034(2) 0.0258(18) -0.0006(15) 0.0065(15) -0.0005(15)
P3 0.0358(6) 0.0566(7) 0.0382(6) 0.0016(5) 0.0062(5) 0.0042(5)
F1 0.072(3) 0.197(5) 0.061(2) -0.056(3) 0.001(2) 0.036(3)
F2 0.120(4) 0.220(6) 0.040(2) 0.002(3) 0.025(2) 0.064(4)
F3A 0.211(11) 0.077(5) 0.070(5) 0.028(4) 0.035(6) -0.014(6)
F4A 0.048(3) 0.186(9) 0.044(3) 0.039(5) 0.009(3) 0.026(5)
F5A 0.042(3) 0.169(8) 0.051(3) -0.010(4) 0.004(2) -0.040(4)
F6A 0.088(5) 0.072(4) 0.070(4) 0.022(3) -0.014(3) -0.023(3)
F3B 0.059(5) 0.110(8) 0.066(6) -0.013(6) -0.015(5) 0.046(6)
F4B 0.104(9) 0.127(10) 0.113(9) -0.017(8) 0.019(8) -0.061(8)
F5B 0.069(6) 0.098(8) 0.124(10) -0.046(7) 0.015(7) -0.021(6)
F6B 0.115(9) 0.113(8) 0.062(6) 0.026(6) 0.024(6) 0.076(8)
N5 0.0342(17) 0.0337(18) 0.0323(17) 0.0018(14) 0.0114(14) -0.0003(14)

loop_
_atom_type_symbol
_atom_type_description
_atom_type_scat_dispersion_real
_atom_type_scat_dispersion_imag
_atom_type_scat_source
C C 0.0033 0.0016 'International Tables Vol C Tables 4.2.6.8 and 6.1.1.4'
H H 0 0 'International Tables Vol C Tables 4.2.6.8 and 6.1.1.4'
N N 0.0061 0.0033 'International Tables Vol C Tables 4.2.6.8 and 6.1.1.4'
P P 0.1023 0.0942 'International Tables Vol C Tables 4.2.6.8 and 6.1.1.4'
Cu Cu 0.3201 1.2651 'International Tables Vol C Tables 4.2.6.8 and 6.1.1.4'
F F 0.0171 0.0103 'International Tables Vol C Tables 4.2.6.8 and 6.1.1.4'
Cl Cl 0.1484 0.1585 'International Tables Vol C Tables 4.2.6.8 and 6.1.1.4'
O O 0.0106 0.006 'International Tables Vol C Tables 4.2.6.8 and 6.1.1.4'

loop_
_geom_angle_atom_site_label_1
_geom_angle_atom_site_label_2
_geom_angle_atom_site_label_3
_geom_angle
_geom_angle_site_symmetry_1
_geom_angle_site_symmetry_3
N5 Cu1 N3 99.38(13) 3_656 .
N5 Cu1 N1 109.34(13) 3_656 .
N3 Cu1 N1 97.23(13) . .
N5 Cu1 P1 114.03(10) 3_656 .
N3 Cu1 P1 143.90(10) . .
N1 Cu1 P1 84.76(9) . .
N5 Cu1 Cu2 107.93(10) 3_656 .
N3 Cu1 Cu2 97.55(9) . .
N1 Cu1 Cu2 136.78(9) . .
P1 Cu1 Cu2 60.33(3) . .
C55 Cu2 N2 102.65(15) . .
C55 Cu2 P2 124.46(11) . .
N2 Cu2 P2 115.17(10) . .
C55 Cu2 P1 121.53(11) . .
N2 Cu2 P1 82.18(9) . .
P2 Cu2 P1 103.29(4) . .
C55 Cu2 Cu1 90.81(11) . .
N2 Cu2 Cu1 133.19(9) . .
P2 Cu2 Cu1 91.31(3) . .
P1 Cu2 Cu1 53.39(2) . .
C8 P1 C19 98.58(18) . .
C8 P1 C1 90.06(18) . .
C19 P1 C1 106.63(17) . .
C8 P1 Cu1 147.73(13) . .
C19 P1 Cu1 109.76(13) . .
C1 P1 Cu1 96.12(12) . .
C8 P1 Cu2 86.95(13) . .
C19 P1 Cu2 118.71(13) . .
C1 P1 Cu2 134.51(12) . .
Cu1 P1 Cu2 66.28(3) . .
C31 P2 C38 89.87(18) . .
C31 P2 C49 104.1(2) . .
C38 P2 C49 105.07(17) . .
C31 P2 Cu2 115.19(13) . .
C38 P2 Cu2 125.13(13) . .
C49 P2 Cu2 113.63(14) . .
C18 N1 C14 118.5(3) . .
C18 N1 Cu1 120.3(3) . .
C14 N1 Cu1 121.2(3) . .
C13 N2 C9 118.8(3) . .
C13 N2 Cu2 123.6(3) . .
C9 N2 Cu2 117.3(3) . .
C44 N3 C48 116.1(4) . .
C44 N3 Cu1 124.4(3) . .
C48 N3 Cu1 117.0(3) . .
C41 N4 C39 119.1(4) . .
C2 C1 C14 129.1(4) . .
C2 C1 P1 111.4(3) . .
C14 C1 P1 118.8(3) . .
C1 C2 C7 112.4(4) . .
C1 C2 C3 125.0(4) . .
C7 C2 C3 122.4(4) . .
C2 C3 C4 109.2(5) . .
C5 C4 C3 114.9(5) . .
C4 C5 C6 116.0(6) . .
C5 C6 C7 113.6(5) . .
C8 C7 C2 114.9(3) . .
C8 C7 C6 124.7(4) . .
C2 C7 C6 120.3(4) . .
C7 C8 C9 131.6(4) . .
C7 C8 P1 111.2(3) . .
C9 C8 P1 117.3(3) . .
N2 C9 C10 121.1(4) . .
N2 C9 C8 114.6(3) . .
C10 C9 C8 124.3(4) . .
C11 C10 C9 119.6(4) . .
C10 C11 C12 119.7(4) . .
C13 C12 C11 117.9(4) . .
N2 C13 C12 122.9(4) . .
N1 C14 C15 121.0(4) . .
N1 C14 C1 113.6(3) . .
C15 C14 C1 125.3(4) . .
C16 C15 C14 120.0(4) . .
C15 C16 C17 118.7(4) . .
C18 C17 C16 118.1(4) . .
N1 C18 C17 123.7(4) . .
C24 C19 C20 120.3(4) . .
C24 C19 P1 119.6(3) . .
C20 C19 P1 119.9(3) . .
C21 C20 C19 119.8(4) . .
C20 C21 C22 120.2(4) . .
C21 C22 C23 120.9(4) . .
C24 C23 C22 119.1(5) . .
C19 C24 C23 119.5(4) . .
C32 C31 C44 124.4(4) . .
C32 C31 P2 111.4(3) . .
C44 C31 P2 124.1(3) . .
C31 C32 C37 114.1(4) . .
C31 C32 C33 126.4(4) . .
C37 C32 C33 119.4(4) . .
C34 C33 C32 113.0(4) . .
C35 C34 C33 109.2(4) . .
C34 C35 C36 110.8(4) . .
C37 C36 C35 115.3(4) . .
C38 C37 C32 113.3(3) . .
C38 C37 C36 127.1(4) . .
C32 C37 C36 119.6(4) . .
C37 C38 C39 131.0(4) . .
C37 C38 P2 111.2(3) . .
C39 C38 P2 117.8(3) . .
N4 C39 C40 121.3(4) . .
N4 C39 C38 114.5(3) . .
C40 C39 C38 124.2(4) . .
C43 C40 C39 118.2(4) . .
N4 C41 C42 122.6(5) . .
C41 C42 C43 118.7(5) . .
C42 C43 C40 119.9(4) . .
N3 C44 C45 122.0(4) . .
N3 C44 C31 117.6(3) . .
C45 C44 C31 120.4(4) . .
C46 C45 C44 120.1(4) . .
C47 C46 C45 117.4(4) . .
C46 C47 C48 119.9(4) . .
N3 C48 C47 124.5(4) . .
C50 C49 C54 119.9(4) . .
C50 C49 P2 118.6(4) . .
C54 C49 P2 121.5(4) . .
C49 C50 C51 118.8(6) . .
C52 C51 C50 120.0(6) . .
C53 C52 C51 121.2(5) . .
C52 C53 C54 120.7(6) . .
C53 C54 C49 119.4(6) . .
N5 C55 Cu2 169.5(3) . .
F2 P3 F1 178.1(4) . .
F2 P3 F3A 94.0(4) . .
F1 P3 F3A 84.1(4) . .
F2 P3 F6B 101.2(4) . .
F1 P3 F6B 80.3(4) . .
F3A P3 F6B 133.5(8) . .
F2 P3 F5A 87.8(3) . .
F1 P3 F5A 92.4(3) . .
F3A P3 F5A 92.7(6) . .
F6B P3 F5A 45.1(6) . .
F2 P3 F3B 83.9(4) . .
F1 P3 F3B 94.7(4) . .
F6B P3 F3B 174.9(5) . .
F5A P3 F3B 135.5(7) . .
F2 P3 F6A 82.3(4) . .
F1 P3 F6A 99.6(4) . .
F3A P3 F6A 175.9(5) . .
F6B P3 F6A 49.4(6) . .
F5A P3 F6A 88.9(5) . .
F3B P3 F6A 132.7(7) . .
F2 P3 F5B 82.6(5) . .
F1 P3 F5B 96.2(5) . .
F3A P3 F5B 48.7(7) . .
F6B P3 F5B 89.9(7) . .
F5A P3 F5B 45.2(5) . .
F3B P3 F5B 90.3(8) . .
F6A P3 F5B 132.0(7) . .
F2 P3 F4B 105.3(6) . .
F1 P3 F4B 75.8(5) . .
F3A P3 F4B 127.2(8) . .
F6B P3 F4B 90.7(9) . .
F5A P3 F4B 135.7(8) . .
F3B P3 F4B 88.5(8) . .
F6A P3 F4B 52.7(6) . .
F5B P3 F4B 171.8(7) . .
F2 P3 F4A 89.2(4) . .
F1 P3 F4A 90.6(3) . .
F3A P3 F4A 90.4(6) . .
F6B P3 F4A 133.0(8) . .
F5A P3 F4A 175.9(4) . .
F3B P3 F4A 46.9(5) . .
F6A P3 F4A 87.8(5) . .
F5B P3 F4A 137.1(7) . .
C55 N5 Cu1 161.4(3) . 3_656

loop_
_geom_bond_atom_site_label_1
_geom_bond_atom_site_label_2
_geom_bond_distance
_geom_bond_site_symmetry_2
Cu1 N5 2.006(3) 3_656
Cu1 N3 2.091(3) .
Cu1 N1 2.117(3) .
Cu1 P1 2.2993(10) .
Cu1 Cu2 2.6225(6) .
Cu2 C55 1.981(4) .
Cu2 N2 2.097(3) .
Cu2 P2 2.2697(11) .
Cu2 P1 2.4888(10) .
P1 C8 1.817(4) .
P1 C19 1.836(4) .
P1 C1 1.848(4) .
P2 C31 1.834(4) .
P2 C38 1.842(4) .
P2 C49 1.855(4) .
N1 C18 1.350(5) .
N1 C14 1.375(5) .
N2 C13 1.356(5) .
N2 C9 1.372(5) .
N3 C44 1.346(5) .
N3 C48 1.359(5) .
N4 C41 1.351(7) .
N4 C39 1.375(6) .
C1 C2 1.374(6) .
C1 C14 1.482(5) .
C2 C7 1.492(6) .
C2 C3 1.530(6) .
C3 C4 1.644(9) .
C4 C5 1.395(10) .
C5 C6 1.490(8) .
C6 C7 1.512(6) .
C7 C8 1.369(6) .
C8 C9 1.493(6) .
C9 C10 1.405(6) .
C10 C11 1.395(7) .
C11 C12 1.402(7) .
C12 C13 1.409(6) .
C14 C15 1.416(6) .
C15 C16 1.392(7) .
C16 C17 1.420(7) .
C17 C18 1.401(6) .
C19 C24 1.399(6) .
C19 C20 1.431(5) .
C20 C21 1.375(6) .
C21 C22 1.394(8) .
C22 C23 1.419(8) .
C23 C24 1.408(6) .
C31 C32 1.379(6) .
C31 C44 1.475(5) .
C32 C37 1.482(6) .
C32 C33 1.533(6) .
C33 C34 1.529(6) .
C34 C35 1.532(7) .
C35 C36 1.553(7) .
C36 C37 1.536(5) .
C37 C38 1.392(6) .
C38 C39 1.476(6) .
C39 C40 1.412(6) .
C40 C43 1.404(7) .
C41 C42 1.390(7) .
C42 C43 1.399(8) .
C44 C45 1.425(6) .
C45 C46 1.387(7) .
C46 C47 1.372(8) .
C47 C48 1.381(7) .
C49 C50 1.408(7) .
C49 C54 1.419(7) .
C50 C51 1.417(7) .
C51 C52 1.382(10) .
C52 C53 1.374(10) .
C53 C54 1.390(7) .
C55 N5 1.150(5) .
P3 F2 1.554(4) .
P3 F1 1.556(4) .
P3 F3A 1.575(7) .
P3 F6B 1.591(8) .
P3 F5A 1.599(6) .
P3 F3B 1.596(9) .
P3 F6A 1.603(6) .
P3 F5B 1.604(10) .
P3 F4B 1.621(10) .
P3 F4A 1.627(6) .
N5 Cu1 2.006(3) 3_656

loop_
_geom_torsion_atom_site_label_1
_geom_torsion_atom_site_label_2
_geom_torsion_atom_site_label_3
_geom_torsion_atom_site_label_4
_geom_torsion
_geom_torsion_site_symmetry_1
_geom_torsion_site_symmetry_4
N5 Cu1 Cu2 C55 21.92(15) 3_656 .
N3 Cu1 Cu2 C55 -80.53(14) . .
N1 Cu1 Cu2 C55 170.41(17) . .
P1 Cu1 Cu2 C55 129.87(11) . .
N5 Cu1 Cu2 N2 -86.36(17) 3_656 .
N3 Cu1 Cu2 N2 171.19(16) . .
N1 Cu1 Cu2 N2 62.14(19) . .
P1 Cu1 Cu2 N2 21.59(14) . .
N5 Cu1 Cu2 P2 146.42(11) 3_656 .
N3 Cu1 Cu2 P2 43.97(9) . .
N1 Cu1 Cu2 P2 -65.09(13) . .
P1 Cu1 Cu2 P2 -105.63(4) . .
N5 Cu1 Cu2 P1 -107.95(11) 3_656 .
N3 Cu1 Cu2 P1 149.60(10) . .
N1 Cu1 Cu2 P1 40.54(13) . .
N5 Cu1 P1 C8 134.1(3) 3_656 .
N3 Cu1 P1 C8 -21.9(3) . .
N1 Cu1 P1 C8 -117.0(3) . .
Cu2 Cu1 P1 C8 36.4(3) . .
N5 Cu1 P1 C19 -15.86(17) 3_656 .
N3 Cu1 P1 C19 -171.9(2) . .
N1 Cu1 P1 C19 93.00(16) . .
Cu2 Cu1 P1 C19 -113.56(13) . .
N5 Cu1 P1 C1 -126.00(16) 3_656 .
N3 Cu1 P1 C1 77.9(2) . .
N1 Cu1 P1 C1 -17.15(15) . .
Cu2 Cu1 P1 C1 136.30(12) . .
N5 Cu1 P1 Cu2 97.70(11) 3_656 .
N3 Cu1 P1 Cu2 -58.36(16) . .
N1 Cu1 P1 Cu2 -153.45(9) . .
C55 Cu2 P1 C8 134.30(19) . .
N2 Cu2 P1 C8 34.22(17) . .
P2 Cu2 P1 C8 -79.91(14) . .
Cu1 Cu2 P1 C8 -161.50(14) . .
C55 Cu2 P1 C19 36.19(19) . .
N2 Cu2 P1 C19 -63.89(17) . .
P2 Cu2 P1 C19 -178.02(14) . .
Cu1 Cu2 P1 C19 100.39(14) . .
C55 Cu2 P1 C1 -138.6(2) . .
N2 Cu2 P1 C1 121.3(2) . .
P2 Cu2 P1 C1 7.17(18) . .
Cu1 Cu2 P1 C1 -74.42(18) . .
C55 Cu2 P1 Cu1 -64.20(13) . .
N2 Cu2 P1 Cu1 -164.29(10) . .
P2 Cu2 P1 Cu1 81.59(4) . .
C55 Cu2 P2 C31 84.99(19) . .
N2 Cu2 P2 C31 -146.99(17) . .
P1 Cu2 P2 C31 -59.48(14) . .
Cu1 Cu2 P2 C31 -6.89(14) . .
C55 Cu2 P2 C38 -165.9(2) . .
N2 Cu2 P2 C38 -37.8(2) . .
P1 Cu2 P2 C38 49.67(17) . .
Cu1 Cu2 P2 C38 102.25(17) . .
C55 Cu2 P2 C49 -35.0(2) . .
N2 Cu2 P2 C49 93.1(2) . .
P1 Cu2 P2 C49 -179.43(17) . .
Cu1 Cu2 P2 C49 -126.84(17) . .
N5 Cu1 N1 C18 -52.8(3) 3_656 .
N3 Cu1 N1 C18 49.8(3) . .
P1 Cu1 N1 C18 -166.5(3) . .
Cu2 Cu1 N1 C18 159.0(3) . .
N5 Cu1 N1 C14 127.1(3) 3_656 .
N3 Cu1 N1 C14 -130.3(3) . .
P1 Cu1 N1 C14 13.4(3) . .
Cu2 Cu1 N1 C14 -21.1(4) . .
C55 Cu2 N2 C13 36.2(4) . .
P2 Cu2 N2 C13 -102.1(3) . .
P1 Cu2 N2 C13 156.8(3) . .
Cu1 Cu2 N2 C13 139.5(3) . .
C55 Cu2 N2 C9 -149.9(3) . .
P2 Cu2 N2 C9 71.8(3) . .
P1 Cu2 N2 C9 -29.2(3) . .
Cu1 Cu2 N2 C9 -46.6(3) . .
N5 Cu1 N3 C44 -174.7(3) 3_656 .
N1 Cu1 N3 C44 74.2(3) . .
P1 Cu1 N3 C44 -16.8(4) . .
Cu2 Cu1 N3 C44 -65.0(3) . .
N5 Cu1 N3 C48 24.1(3) 3_656 .
N1 Cu1 N3 C48 -87.0(3) . .
P1 Cu1 N3 C48 -178.0(2) . .
Cu2 Cu1 N3 C48 133.7(3) . .
C8 P1 C1 C2 1.7(3) . .
C19 P1 C1 C2 100.6(3) . .
Cu1 P1 C1 C2 -146.6(3) . .
Cu2 P1 C1 C2 -84.1(3) . .
C8 P1 C1 C14 172.8(3) . .
C19 P1 C1 C14 -88.3(3) . .
Cu1 P1 C1 C14 24.5(3) . .
Cu2 P1 C1 C14 87.0(3) . .
C14 C1 C2 C7 -172.3(4) . .
P1 C1 C2 C7 -2.3(4) . .
C14 C1 C2 C3 3.6(7) . .
P1 C1 C2 C3 173.6(3) . .
C1 C2 C3 C4 173.0(4) . .
C7 C2 C3 C4 -11.4(6) . .
C2 C3 C4 C5 39.2(7) . .
C3 C4 C5 C6 -58.8(8) . .
C4 C5 C6 C7 46.1(8) . .
C1 C2 C7 C8 2.0(5) . .
C3 C2 C7 C8 -174.0(4) . .
C1 C2 C7 C6 178.0(4) . .
C3 C2 C7 C6 1.9(6) . .
C5 C6 C7 C8 159.1(5) . .
C5 C6 C7 C2 -16.5(6) . .
C2 C7 C8 C9 178.7(4) . .
C6 C7 C8 C9 2.9(7) . .
C2 C7 C8 P1 -0.7(4) . .
C6 C7 C8 P1 -176.5(3) . .
C19 P1 C8 C7 -107.3(3) . .
C1 P1 C8 C7 -0.5(3) . .
Cu1 P1 C8 C7 101.1(3) . .
Cu2 P1 C8 C7 134.1(3) . .
C19 P1 C8 C9 73.2(3) . .
C1 P1 C8 C9 -180.0(3) . .
Cu1 P1 C8 C9 -78.4(4) . .
Cu2 P1 C8 C9 -45.4(3) . .
C13 N2 C9 C10 -1.2(6) . .
Cu2 N2 C9 C10 -175.5(3) . .
C13 N2 C9 C8 -178.7(4) . .
Cu2 N2 C9 C8 7.0(5) . .
C7 C8 C9 N2 -146.3(4) . .
P1 C8 C9 N2 33.1(5) . .
C7 C8 C9 C10 36.3(7) . .
P1 C8 C9 C10 -144.3(4) . .
N2 C9 C10 C11 1.8(7) . .
C8 C9 C10 C11 179.1(4) . .
C9 C10 C11 C12 -0.9(8) . .
C10 C11 C12 C13 -0.6(8) . .
C9 N2 C13 C12 -0.3(6) . .
Cu2 N2 C13 C12 173.5(3) . .
C11 C12 C13 N2 1.2(7) . .
C18 N1 C14 C15 0.9(6) . .
Cu1 N1 C14 C15 -179.1(3) . .
C18 N1 C14 C1 179.4(3) . .
Cu1 N1 C14 C1 -0.6(4) . .
C2 C1 C14 N1 151.2(4) . .
P1 C1 C14 N1 -18.1(4) . .
C2 C1 C14 C15 -30.4(6) . .
P1 C1 C14 C15 160.3(3) . .
N1 C14 C15 C16 -1.7(6) . .
C1 C14 C15 C16 -180.0(4) . .
C14 C15 C16 C17 -0.2(6) . .
C15 C16 C17 C18 2.7(7) . .
C14 N1 C18 C17 1.9(6) . .
Cu1 N1 C18 C17 -178.2(3) . .
C16 C17 C18 N1 -3.7(7) . .
C8 P1 C19 C24 -122.0(3) . .
C1 P1 C19 C24 145.3(3) . .
Cu1 P1 C19 C24 42.3(3) . .
Cu2 P1 C19 C24 -30.8(3) . .
C8 P1 C19 C20 54.1(3) . .
C1 P1 C19 C20 -38.6(3) . .
Cu1 P1 C19 C20 -141.6(3) . .
Cu2 P1 C19 C20 145.3(3) . .
C24 C19 C20 C21 -1.6(6) . .
P1 C19 C20 C21 -177.6(3) . .
C19 C20 C21 C22 0.9(6) . .
C20 C21 C22 C23 -0.4(7) . .
C21 C22 C23 C24 0.6(7) . .
C20 C19 C24 C23 1.8(6) . .
P1 C19 C24 C23 177.8(3) . .
C22 C23 C24 C19 -1.3(6) . .
C38 P2 C31 C32 -4.1(3) . .
C49 P2 C31 C32 -109.6(3) . .
Cu2 P2 C31 C32 125.3(3) . .
C38 P2 C31 C44 178.8(3) . .
C49 P2 C31 C44 73.3(4) . .
Cu2 P2 C31 C44 -51.8(4) . .
C44 C31 C32 C37 -178.4(3) . .
P2 C31 C32 C37 4.5(4) . .
C44 C31 C32 C33 5.2(6) . .
P2 C31 C32 C33 -171.9(3) . .
C31 C32 C33 C34 -154.4(4) . .
C37 C32 C33 C34 29.4(6) . .
C32 C33 C34 C35 -56.4(5) . .
C33 C34 C35 C36 63.5(5) . .
C34 C35 C36 C37 -42.9(5) . .
C31 C32 C37 C38 -2.4(5) . .
C33 C32 C37 C38 174.2(4) . .
C31 C32 C37 C36 174.6(3) . .
C33 C32 C37 C36 -8.8(5) . .
C35 C36 C37 C38 -167.8(4) . .
C35 C36 C37 C32 15.7(5) . .
C32 C37 C38 C39 -178.6(4) . .
C36 C37 C38 C39 4.7(7) . .
C32 C37 C38 P2 -0.8(4) . .
C36 C37 C38 P2 -177.5(3) . .
C31 P2 C38 C37 2.7(3) . .
C49 P2 C38 C37 107.3(3) . .
Cu2 P2 C38 C37 -118.5(3) . .
C31 P2 C38 C39 -179.2(3) . .
C49 P2 C38 C39 -74.6(3) . .
Cu2 P2 C38 C39 59.6(3) . .
C41 N4 C39 C40 2.5(6) . .
C41 N4 C39 C38 -177.2(4) . .
C37 C38 C39 N4 167.9(4) . .
P2 C38 C39 N4 -9.8(5) . .
C37 C38 C39 C40 -11.9(7) . .
P2 C38 C39 C40 170.4(3) . .
N4 C39 C40 C43 -3.4(6) . .
C38 C39 C40 C43 176.3(4) . .
C39 N4 C41 C42 -0.1(8) . .
N4 C41 C42 C43 -1.3(9) . .
C41 C42 C43 C40 0.4(8) . .
C39 C40 C43 C42 1.9(7) . .
C48 N3 C44 C45 -1.2(6) . .
Cu1 N3 C44 C45 -162.6(3) . .
C48 N3 C44 C31 178.1(4) . .
Cu1 N3 C44 C31 16.7(5) . .
C32 C31 C44 N3 -122.8(4) . .
P2 C31 C44 N3 54.0(5) . .
C32 C31 C44 C45 56.6(6) . .
P2 C31 C44 C45 -126.7(4) . .
N3 C44 C45 C46 1.9(7) . .
C31 C44 C45 C46 -177.4(4) . .
C44 C45 C46 C47 -1.1(8) . .
C45 C46 C47 C48 -0.2(8) . .
C44 N3 C48 C47 -0.2(7) . .
Cu1 N3 C48 C47 162.6(4) . .
C46 C47 C48 N3 1.0(8) . .
C31 P2 C49 C50 177.9(3) . .
C38 P2 C49 C50 84.2(4) . .
Cu2 P2 C49 C50 -56.0(4) . .
C31 P2 C49 C54 -2.1(4) . .
C38 P2 C49 C54 -95.8(4) . .
Cu2 P2 C49 C54 124.0(3) . .
C54 C49 C50 C51 2.6(7) . .
P2 C49 C50 C51 -177.4(4) . .
C49 C50 C51 C52 -2.4(8) . .
C50 C51 C52 C53 0.3(9) . .
C51 C52 C53 C54 1.6(9) . .
C52 C53 C54 C49 -1.4(8) . .
C50 C49 C54 C53 -0.7(7) . .
P2 C49 C54 C53 179.2(4) . .
N2 Cu2 C55 N5 72.0(19) . .
P2 Cu2 C55 N5 -154.9(18) . .
P1 Cu2 C55 N5 -16(2) . .
Cu1 Cu2 C55 N5 -62.8(19) . .
Cu2 C55 N5 Cu1 23(3) . 3_656

loop_
_platon_squeeze_void_nr
_platon_squeeze_void_average_x
_platon_squeeze_void_average_y
_platon_squeeze_void_average_z
_platon_squeeze_void_volume
_platon_squeeze_void_count_electrons
_platon_squeeze_void_content
1 0.000 0.000 0.000 359 172 ' '
2 0.000 0.500 0.500 359 172 ' '
